data_2230001
loop_
_publ_author_name
'Kamaludin, Nurul Farahana'
'Baba, Ibrahim'
'Awang, Normah'
'Mohamed Tahir, Mohamed Ibrahim'
'Tiekink, Edward R. T.'

_publ_section_title
;
 (<i>N</i>-Butyl-<i>N</i>-phenyldithiocarbamato-\k<i>S</i>)triphenyltin(IV)
;
_journal_coeditor_code HB5836
_journal_issue 5
_journal_name_full 'Acta Crystallographica Section E'
_journal_page_first m555
_journal_page_last m556
_journal_paper_doi 10.1107/S1600536811012426
_journal_volume 67
_journal_year 2011
_chemical_formula_iupac '[Sn (C6 H5)3 (C11 H14 N S2)]'
_chemical_formula_moiety 'C29 H29 N S2 Sn'
_chemical_formula_sum 'C29 H29 N S2 Sn'
_chemical_formula_weight 574.34
_chemical_name_systematic
;
(<i>N</i>-Butyl-<i>N</i>-phenyldithiocarbamato-\k<i>S</i>)triphenyltin(IV)
;
_space_group_IT_number 14
_symmetry_cell_setting monoclinic
_symmetry_space_group_name_Hall '-P 2yn'
_symmetry_space_group_name_H-M 'P 1 21/n 1'
_atom_sites_solution_hydrogens geom
_atom_sites_solution_primary direct
_atom_sites_solution_secondary difmap
_audit_creation_method SHELXL-97
_cell_angle_alpha 90
_cell_angle_beta 102.4420(10)
_cell_angle_gamma 90
_cell_formula_units_Z 4
_cell_length_a 10.04880(10)
_cell_length_b 18.0008(2)
_cell_length_c 15.2054(2)
_cell_measurement_reflns_used 18395
_cell_measurement_temperature 150(2)
_cell_measurement_theta_max 29
_cell_measurement_theta_min 2
_cell_volume 2685.86(5)
_computing_cell_refinement 'CrysAlis PRO (Oxford Diffraction, 2010)'
_computing_data_collection 'CrysAlis PRO (Oxford Diffraction, 2010)'
_computing_data_reduction 'CrysAlis PRO (Oxford Diffraction, 2010)'
_computing_molecular_graphics 'ORTEP-3 (Farrugia, 1997) and DIAMOND (Brandenburg, 2006)'
_computing_publication_material 'publCIF (Westrip, 2010)'
_computing_structure_refinement 'SHELXL97 (Sheldrick, 2008)'
_computing_structure_solution 'SHELXS97 (Sheldrick, 2008)'
_diffrn_ambient_temperature 150(2)
_diffrn_detector_area_resol_mean 16.1952
_diffrn_measured_fraction_theta_full 0.991
_diffrn_measured_fraction_theta_max 0.991
_diffrn_measurement_device_type 'Oxford Diffraction Xcaliber Eos Gemini'
_diffrn_measurement_method \w
_diffrn_radiation_monochromator graphite
_diffrn_radiation_source 'fine-focus sealed tube'
_diffrn_radiation_type MoK\a
_diffrn_radiation_wavelength 0.71073
_diffrn_reflns_av_R_equivalents 0.044
_diffrn_reflns_av_sigmaI/netI 0.028
_diffrn_reflns_limit_h_max 13
_diffrn_reflns_limit_h_min -13
_diffrn_reflns_limit_k_max 23
_diffrn_reflns_limit_k_min -23
_diffrn_reflns_limit_l_max 19
_diffrn_reflns_limit_l_min -19
_diffrn_reflns_number 34109
_diffrn_reflns_theta_full 27.5
_diffrn_reflns_theta_max 27.5
_diffrn_reflns_theta_min 2.2
_diffrn_standards_decay_% 0
_diffrn_standards_interval_count 0
_diffrn_standards_interval_time 0
_diffrn_standards_number 0
_exptl_absorpt_coefficient_mu 1.124
_exptl_absorpt_correction_T_max 0.894
_exptl_absorpt_correction_T_min 0.781
_exptl_absorpt_correction_type multi-scan
_exptl_absorpt_process_details '(CrysAlis PRO; Oxford Diffraction, 2010)'
_exptl_crystal_colour colourless
_exptl_crystal_density_diffrn 1.420
_exptl_crystal_density_method 'not measured'
_exptl_crystal_description prism
_exptl_crystal_F_000 1168
_exptl_crystal_size_max 0.24
_exptl_crystal_size_mid 0.22
_exptl_crystal_size_min 0.10
_refine_diff_density_max 0.49
_refine_diff_density_min -0.27
_refine_ls_extinction_method none
_refine_ls_goodness_of_fit_ref 1.02
_refine_ls_hydrogen_treatment constr
_refine_ls_matrix_type full
_refine_ls_number_parameters 299
_refine_ls_number_reflns 6099
_refine_ls_number_restraints 0
_refine_ls_restrained_S_all 1.02
_refine_ls_R_factor_all 0.031
_refine_ls_R_factor_gt 0.024
_refine_ls_shift/su_max 0.003
_refine_ls_shift/su_mean 0.000
_refine_ls_structure_factor_coef Fsqd
_refine_ls_weighting_details 'calc w=1/[\s^2^(Fo^2^)+(0.0284P)^2^+0.6995P] where P=(Fo^2^+2Fc^2^)/3'
_refine_ls_weighting_scheme calc
_refine_ls_wR_factor_gt 0.056
_refine_ls_wR_factor_ref 0.060
_reflns_number_gt 5277
_reflns_number_total 6099
_reflns_threshold_expression I>2\s(I)
_cod_data_source_file hb5836.cif
_cod_data_source_block I
_cod_original_cell_volume 2685.85(5)
_cod_original_sg_symbol_H-M 'P 21/n'
_cod_database_code 2230001
_cod_database_fobs_code 2230001

loop_
_symmetry_equiv_pos_as_xyz
'x, y, z'
'-x+1/2, y+1/2, -z+1/2'
'-x, -y, -z'
'x-1/2, -y-1/2, z-1/2'

loop_
_atom_site_type_symbol
_atom_site_label
_atom_site_fract_x
_atom_site_fract_y
_atom_site_fract_z
_atom_site_U_iso_or_equiv
_atom_site_adp_type
_atom_site_calc_flag
_atom_site_refinement_flags
_atom_site_occupancy
_atom_site_disorder_assembly
_atom_site_disorder_group
Sn Sn 0.636843(12) 0.514323(7) 0.706567(8) 0.02366(5) Uani d . 1 . .
S S1 0.74819(5) 0.56428(3) 0.85614(3) 0.03110(11) Uani d . 1 . .
S S2 0.60687(5) 0.42144(3) 0.87326(3) 0.03087(11) Uani d . 1 . .
N N1 0.72072(18) 0.50776(9) 1.01112(11) 0.0316(4) Uani d . 1 . .
C C1 0.6917(2) 0.49591(10) 0.92221(13) 0.0280(4) Uani d . 1 . .
C C2 0.6806(2) 0.45399(12) 1.07424(13) 0.0366(5) Uani d . 1 . .
H H2A 0.5941 0.4299 1.0445 0.044 Uiso calc R 1 . .
H H2B 0.6642 0.4811 1.1276 0.044 Uiso calc R 1 . .
C C3 0.7875(2) 0.39454(12) 1.10512(14) 0.0392(5) Uani d . 1 . .
H H3A 0.8713 0.4180 1.1404 0.047 Uiso calc R 1 . .
H H3B 0.8106 0.3705 1.0518 0.047 Uiso calc R 1 . .
C C4 0.7378(3) 0.33576(13) 1.16269(15) 0.0471(6) Uani d . 1 . .
H H4A 0.6524 0.3135 1.1280 0.057 Uiso calc R 1 . .
H H4B 0.7172 0.3597 1.2168 0.057 Uiso calc R 1 . .
C C5 0.8423(3) 0.27455(16) 1.19190(19) 0.0671(8) Uani d . 1 . .
H H5A 0.8668 0.2525 1.1386 0.101 Uiso calc R 1 . .
H H5B 0.8035 0.2362 1.2247 0.101 Uiso calc R 1 . .
H H5C 0.9239 0.2955 1.2312 0.101 Uiso calc R 1 . .
C C6 0.7940(2) 0.57343(12) 1.05062(13) 0.0338(5) Uani d . 1 . .
C C7 0.7210(2) 0.63472(12) 1.06800(14) 0.0365(5) Uani d . 1 . .
H H7 0.6242 0.6337 1.0544 0.044 Uiso calc R 1 . .
C C8 0.7902(3) 0.69796(13) 1.10562(15) 0.0442(5) Uani d . 1 . .
H H8 0.7407 0.7403 1.1178 0.053 Uiso calc R 1 . .
C C9 0.9303(3) 0.69916(15) 1.12510(15) 0.0518(6) Uani d . 1 . .
H H9 0.9775 0.7427 1.1498 0.062 Uiso calc R 1 . .
C C10 1.0025(3) 0.63747(16) 1.10886(17) 0.0578(7) Uani d . 1 . .
H H10 1.0993 0.6384 1.1228 0.069 Uiso calc R 1 . .
C C11 0.9344(2) 0.57402(15) 1.07221(15) 0.0485(6) Uani d . 1 . .
H H11 0.9842 0.5312 1.0620 0.058 Uiso calc R 1 . .
C C12 0.71232(19) 0.41209(10) 0.66655(12) 0.0258(4) Uani d . 1 . .
C C13 0.8499(2) 0.40110(12) 0.67362(15) 0.0377(5) Uani d . 1 . .
H H13 0.9118 0.4400 0.6962 0.045 Uiso calc R 1 . .
C C14 0.8999(2) 0.33402(12) 0.64823(16) 0.0442(5) Uani d . 1 . .
H H14 0.9952 0.3274 0.6540 0.053 Uiso calc R 1 . .
C C15 0.8124(3) 0.27783(12) 0.61507(15) 0.0421(5) Uani d . 1 . .
H H15 0.8465 0.2319 0.5986 0.050 Uiso calc R 1 . .
C C16 0.6745(3) 0.28803(12) 0.60564(17) 0.0498(6) Uani d . 1 . .
H H16 0.6132 0.2494 0.5811 0.060 Uiso calc R 1 . .
C C17 0.6240(2) 0.35448(12) 0.63171(15) 0.0404(5) Uani d . 1 . .
H H17 0.5285 0.3607 0.6257 0.048 Uiso calc R 1 . .
C C18 0.41962(19) 0.52313(10) 0.67250(13) 0.0263(4) Uani d . 1 . .
C C19 0.3332(2) 0.47347(11) 0.70304(14) 0.0329(4) Uani d . 1 . .
H H19 0.3709 0.4336 0.7413 0.039 Uiso calc R 1 . .
C C20 0.1932(2) 0.48155(13) 0.67828(17) 0.0439(6) Uani d . 1 . .
H H20 0.1357 0.4477 0.7004 0.053 Uiso calc R 1 . .
C C21 0.1365(2) 0.53874(15) 0.62151(17) 0.0489(6) Uani d . 1 . .
H H21 0.0403 0.5446 0.6052 0.059 Uiso calc R 1 . .
C C22 0.2205(2) 0.58712(13) 0.58878(15) 0.0426(5) Uani d . 1 . .
H H22 0.1819 0.6256 0.5485 0.051 Uiso calc R 1 . .
C C23 0.3614(2) 0.57999(11) 0.61427(13) 0.0328(4) Uani d . 1 . .
H H23 0.4184 0.6140 0.5919 0.039 Uiso calc R 1 . .
C C24 0.71761(18) 0.60219(10) 0.63749(12) 0.0260(4) Uani d . 1 . .
C C25 0.7478(2) 0.59142(12) 0.55345(14) 0.0388(5) Uani d . 1 . .
H H25 0.7282 0.5450 0.5238 0.047 Uiso calc R 1 . .
C C26 0.8063(3) 0.64789(14) 0.51222(16) 0.0510(6) Uani d . 1 . .
H H26 0.8271 0.6395 0.4550 0.061 Uiso calc R 1 . .
C C27 0.8344(2) 0.71606(13) 0.55379(16) 0.0472(6) Uani d . 1 . .
H H27 0.8737 0.7546 0.5252 0.057 Uiso calc R 1 . .
C C28 0.8049(3) 0.72759(12) 0.63682(16) 0.0455(6) Uani d . 1 . .
H H28 0.8242 0.7743 0.6659 0.055 Uiso calc R 1 . .
C C29 0.7472(2) 0.67142(11) 0.67806(14) 0.0383(5) Uani d . 1 . .
H H29 0.7272 0.6802 0.7355 0.046 Uiso calc R 1 . .

loop_
_atom_site_aniso_label
_atom_site_aniso_U_11
_atom_site_aniso_U_22
_atom_site_aniso_U_33
_atom_site_aniso_U_12
_atom_site_aniso_U_13
_atom_site_aniso_U_23
Sn 0.02646(8) 0.02098(8) 0.02380(8) -0.00103(5) 0.00594(5) -0.00096(5)
S1 0.0410(3) 0.0271(2) 0.0234(2) -0.0021(2) 0.0029(2) 0.00049(19)
S2 0.0389(3) 0.0250(2) 0.0299(2) 0.0037(2) 0.0100(2) 0.00173(19)
N1 0.0396(10) 0.0330(9) 0.0223(8) 0.0080(7) 0.0072(7) 0.0010(7)
C1 0.0301(10) 0.0281(10) 0.0259(10) 0.0106(8) 0.0061(8) 0.0028(8)
C2 0.0456(12) 0.0418(12) 0.0253(10) 0.0110(10) 0.0138(9) 0.0053(9)
C3 0.0446(13) 0.0421(12) 0.0316(11) 0.0116(10) 0.0101(10) 0.0074(9)
C4 0.0654(16) 0.0486(14) 0.0314(11) 0.0150(12) 0.0196(11) 0.0083(10)
C5 0.087(2) 0.0596(17) 0.0554(17) 0.0233(16) 0.0181(15) 0.0239(14)
C6 0.0410(12) 0.0404(12) 0.0194(9) 0.0069(9) 0.0051(8) 0.0001(8)
C7 0.0408(12) 0.0376(12) 0.0317(11) 0.0069(9) 0.0091(9) 0.0032(9)
C8 0.0604(15) 0.0376(12) 0.0352(12) 0.0068(11) 0.0111(11) -0.0012(10)
C9 0.0596(16) 0.0566(15) 0.0342(12) -0.0082(13) -0.0009(11) -0.0076(11)
C10 0.0419(14) 0.078(2) 0.0483(15) 0.0000(13) -0.0023(12) -0.0180(14)
C11 0.0415(13) 0.0615(16) 0.0389(13) 0.0146(11) 0.0005(10) -0.0115(11)
C12 0.0340(10) 0.0218(9) 0.0230(9) -0.0014(8) 0.0090(8) 0.0004(7)
C13 0.0342(11) 0.0316(11) 0.0468(13) -0.0021(9) 0.0076(10) -0.0081(9)
C14 0.0435(13) 0.0396(12) 0.0501(14) 0.0115(10) 0.0111(11) -0.0039(11)
C15 0.0688(16) 0.0272(11) 0.0359(12) 0.0091(11) 0.0238(11) 0.0014(9)
C16 0.0684(17) 0.0299(12) 0.0554(15) -0.0169(11) 0.0226(13) -0.0156(11)
C17 0.0415(12) 0.0348(12) 0.0482(13) -0.0096(9) 0.0171(10) -0.0120(10)
C18 0.0270(9) 0.0280(10) 0.0234(9) 0.0008(7) 0.0046(8) -0.0057(7)
C19 0.0310(10) 0.0334(11) 0.0344(11) -0.0019(8) 0.0073(9) 0.0015(9)
C20 0.0322(11) 0.0515(14) 0.0491(14) -0.0063(10) 0.0111(10) -0.0004(11)
C21 0.0295(11) 0.0597(15) 0.0526(15) 0.0049(11) -0.0017(11) -0.0041(12)
C22 0.0413(12) 0.0402(12) 0.0402(12) 0.0093(10) -0.0045(10) -0.0001(10)
C23 0.0393(11) 0.0291(10) 0.0276(10) -0.0006(9) 0.0023(9) -0.0013(8)
C24 0.0265(9) 0.0249(9) 0.0253(9) -0.0006(7) 0.0025(8) 0.0026(7)
C25 0.0540(14) 0.0325(11) 0.0312(11) -0.0070(10) 0.0122(10) -0.0023(9)
C26 0.0723(17) 0.0504(15) 0.0358(12) -0.0063(13) 0.0237(12) 0.0062(11)
C27 0.0547(14) 0.0398(13) 0.0481(14) -0.0105(11) 0.0131(12) 0.0156(11)
C28 0.0639(15) 0.0261(11) 0.0432(13) -0.0108(10) 0.0046(12) 0.0037(9)
C29 0.0588(14) 0.0265(10) 0.0308(11) -0.0036(10) 0.0122(10) -0.0013(8)

loop_
_atom_type_symbol
_atom_type_description
_atom_type_scat_dispersion_real
_atom_type_scat_dispersion_imag
_atom_type_scat_source
C C 0.0033 0.0016 'International Tables Vol C Tables 4.2.6.8 and 6.1.1.4'
H H 0.0000 0.0000 'International Tables Vol C Tables 4.2.6.8 and 6.1.1.4'
N N 0.0061 0.0033 'International Tables Vol C Tables 4.2.6.8 and 6.1.1.4'
S S 0.1246 0.1234 'International Tables Vol C Tables 4.2.6.8 and 6.1.1.4'
Sn Sn -0.6537 1.4246 'International Tables Vol C Tables 4.2.6.8 and 6.1.1.4'

loop_
_geom_angle_atom_site_label_1
_geom_angle_atom_site_label_2
_geom_angle_atom_site_label_3
_geom_angle_site_symmetry_1
_geom_angle_site_symmetry_3
_geom_angle
_geom_angle_publ_flag
C12 Sn C18 . . 113.76(7) y
C12 Sn C24 . . 107.51(7) y
C18 Sn C24 . . 107.45(7) y
C12 Sn S1 . . 117.26(5) y
C18 Sn S1 . . 115.54(5) y
C24 Sn S1 . . 92.18(5) y
C1 S1 Sn . . 97.64(7) ?
C1 N1 C6 . . 121.91(17) ?
C1 N1 C2 . . 121.41(18) ?
C6 N1 C2 . . 116.68(16) ?
N1 C1 S2 . . 123.79(16) ?
N1 C1 S1 . . 116.04(15) ?
S2 C1 S1 . . 120.16(12) ?
N1 C2 C3 . . 112.88(17) ?
N1 C2 H2A . . 109.0 ?
C3 C2 H2A . . 109.0 ?
N1 C2 H2B . . 109.0 ?
C3 C2 H2B . . 109.0 ?
H2A C2 H2B . . 107.8 ?
C2 C3 C4 . . 111.70(18) ?
C2 C3 H3A . . 109.3 ?
C4 C3 H3A . . 109.3 ?
C2 C3 H3B . . 109.3 ?
C4 C3 H3B . . 109.3 ?
H3A C3 H3B . . 107.9 ?
C3 C4 C5 . . 112.3(2) ?
C3 C4 H4A . . 109.1 ?
C5 C4 H4A . . 109.1 ?
C3 C4 H4B . . 109.1 ?
C5 C4 H4B . . 109.1 ?
H4A C4 H4B . . 107.9 ?
C4 C5 H5A . . 109.5 ?
C4 C5 H5B . . 109.5 ?
H5A C5 H5B . . 109.5 ?
C4 C5 H5C . . 109.5 ?
H5A C5 H5C . . 109.5 ?
H5B C5 H5C . . 109.5 ?
C11 C6 C7 . . 120.5(2) ?
C11 C6 N1 . . 120.44(19) ?
C7 C6 N1 . . 119.07(19) ?
C6 C7 C8 . . 119.5(2) ?
C6 C7 H7 . . 120.2 ?
C8 C7 H7 . . 120.2 ?
C9 C8 C7 . . 120.0(2) ?
C9 C8 H8 . . 120.0 ?
C7 C8 H8 . . 120.0 ?
C8 C9 C10 . . 120.2(2) ?
C8 C9 H9 . . 119.9 ?
C10 C9 H9 . . 119.9 ?
C9 C10 C11 . . 120.2(2) ?
C9 C10 H10 . . 119.9 ?
C11 C10 H10 . . 119.9 ?
C6 C11 C10 . . 119.6(2) ?
C6 C11 H11 . . 120.2 ?
C10 C11 H11 . . 120.2 ?
C13 C12 C17 . . 118.00(18) ?
C13 C12 Sn . . 121.01(14) ?
C17 C12 Sn . . 120.99(15) ?
C12 C13 C14 . . 121.2(2) ?
C12 C13 H13 . . 119.4 ?
C14 C13 H13 . . 119.4 ?
C15 C14 C13 . . 120.1(2) ?
C15 C14 H14 . . 119.9 ?
C13 C14 H14 . . 119.9 ?
C16 C15 C14 . . 119.7(2) ?
C16 C15 H15 . . 120.2 ?
C14 C15 H15 . . 120.2 ?
C15 C16 C17 . . 120.5(2) ?
C15 C16 H16 . . 119.8 ?
C17 C16 H16 . . 119.8 ?
C16 C17 C12 . . 120.5(2) ?
C16 C17 H17 . . 119.8 ?
C12 C17 H17 . . 119.8 ?
C19 C18 C23 . . 118.40(18) ?
C19 C18 Sn . . 123.25(14) ?
C23 C18 Sn . . 118.31(14) ?
C20 C19 C18 . . 120.8(2) ?
C20 C19 H19 . . 119.6 ?
C18 C19 H19 . . 119.6 ?
C19 C20 C21 . . 120.4(2) ?
C19 C20 H20 . . 119.8 ?
C21 C20 H20 . . 119.8 ?
C22 C21 C20 . . 119.5(2) ?
C22 C21 H21 . . 120.2 ?
C20 C21 H21 . . 120.2 ?
C21 C22 C23 . . 120.5(2) ?
C21 C22 H22 . . 119.8 ?
C23 C22 H22 . . 119.8 ?
C22 C23 C18 . . 120.4(2) ?
C22 C23 H23 . . 119.8 ?
C18 C23 H23 . . 119.8 ?
C25 C24 C29 . . 117.65(18) ?
C25 C24 Sn . . 121.76(14) ?
C29 C24 Sn . . 120.53(14) ?
C24 C25 C26 . . 120.7(2) ?
C24 C25 H25 . . 119.7 ?
C26 C25 H25 . . 119.7 ?
C27 C26 C25 . . 120.5(2) ?
C27 C26 H26 . . 119.7 ?
C25 C26 H26 . . 119.7 ?
C28 C27 C26 . . 119.5(2) ?
C28 C27 H27 . . 120.3 ?
C26 C27 H27 . . 120.3 ?
C29 C28 C27 . . 120.1(2) ?
C29 C28 H28 . . 120.0 ?
C27 C28 H28 . . 120.0 ?
C28 C29 C24 . . 121.6(2) ?
C28 C29 H29 . . 119.2 ?
C24 C29 H29 . . 119.2 ?

loop_
_geom_bond_atom_site_label_1
_geom_bond_atom_site_label_2
_geom_bond_site_symmetry_2
_geom_bond_distance
_geom_bond_publ_flag
Sn S1 . 2.4772(5) y
Sn S2 . 3.1048(5) y
Sn C12 . 2.1286(18) y
Sn C18 . 2.1380(19) y
Sn C24 . 2.1521(18) y
S1 C1 . 1.758(2) y
S2 C1 . 1.675(2) y
N1 C1 . 1.337(2) ?
N1 C6 . 1.453(3) ?
N1 C2 . 1.479(3) ?
C2 C3 . 1.517(3) ?
C2 H2A . 0.9900 ?
C2 H2B . 0.9900 ?
C3 C4 . 1.524(3) ?
C3 H3A . 0.9900 ?
C3 H3B . 0.9900 ?
C4 C5 . 1.521(3) ?
C4 H4A . 0.9900 ?
C4 H4B . 0.9900 ?
C5 H5A . 0.9800 ?
C5 H5B . 0.9800 ?
C5 H5C . 0.9800 ?
C6 C11 . 1.378(3) ?
C6 C7 . 1.382(3) ?
C7 C8 . 1.391(3) ?
C7 H7 . 0.9500 ?
C8 C9 . 1.375(3) ?
C8 H8 . 0.9500 ?
C9 C10 . 1.377(4) ?
C9 H9 . 0.9500 ?
C10 C11 . 1.385(4) ?
C10 H10 . 0.9500 ?
C11 H11 . 0.9500 ?
C12 C13 . 1.377(3) ?
C12 C17 . 1.393(3) ?
C13 C14 . 1.394(3) ?
C13 H13 . 0.9500 ?
C14 C15 . 1.364(3) ?
C14 H14 . 0.9500 ?
C15 C16 . 1.374(3) ?
C15 H15 . 0.9500 ?
C16 C17 . 1.390(3) ?
C16 H16 . 0.9500 ?
C17 H17 . 0.9500 ?
C18 C19 . 1.394(3) ?
C18 C23 . 1.396(3) ?
C19 C20 . 1.384(3) ?
C19 H19 . 0.9500 ?
C20 C21 . 1.385(3) ?
C20 H20 . 0.9500 ?
C21 C22 . 1.378(3) ?
C21 H21 . 0.9500 ?
C22 C23 . 1.391(3) ?
C22 H22 . 0.9500 ?
C23 H23 . 0.9500 ?
C24 C25 . 1.389(3) ?
C24 C29 . 1.394(3) ?
C25 C26 . 1.390(3) ?
C25 H25 . 0.9500 ?
C26 C27 . 1.381(3) ?
C26 H26 . 0.9500 ?
C27 C28 . 1.373(3) ?
C27 H27 . 0.9500 ?
C28 C29 . 1.382(3) ?
C28 H28 . 0.9500 ?
C29 H29 . 0.9500 ?

loop_
_geom_hbond_atom_site_label_D
_geom_hbond_atom_site_label_H
_geom_hbond_atom_site_label_A
_geom_hbond_site_symmetry_A
_geom_hbond_distance_DH
_geom_hbond_distance_HA
_geom_hbond_distance_DA
_geom_hbond_angle_DHA
C28 H28 S2 2_656 0.95 2.83 3.612(2) 140

loop_
_geom_torsion_atom_site_label_1
_geom_torsion_atom_site_label_2
_geom_torsion_atom_site_label_3
_geom_torsion_atom_site_label_4
_geom_torsion_site_symmetry_1
_geom_torsion_site_symmetry_2
_geom_torsion_site_symmetry_3
_geom_torsion_site_symmetry_4
_geom_torsion
_geom_torsion_publ_flag
C12 Sn S1 C1 . . . . -68.43(8) ?
C18 Sn S1 C1 . . . . 70.03(8) ?
C24 Sn S1 C1 . . . . -179.43(8) ?
C6 N1 C1 S2 . . . . -179.67(14) ?
C2 N1 C1 S2 . . . . 0.9(3) ?
C6 N1 C1 S1 . . . . 0.3(2) ?
C2 N1 C1 S1 . . . . -179.14(14) ?
Sn S1 C1 N1 . . . . -173.43(14) ?
Sn S1 C1 S2 . . . . 6.51(12) ?
C1 N1 C2 C3 . . . . 88.8(2) ?
C6 N1 C2 C3 . . . . -90.7(2) ?
N1 C2 C3 C4 . . . . -174.46(18) ?
C2 C3 C4 C5 . . . . 178.3(2) ?
C1 N1 C6 C11 . . . . -87.1(2) ?
C2 N1 C6 C11 . . . . 92.3(2) ?
C1 N1 C6 C7 . . . . 94.2(2) ?
C2 N1 C6 C7 . . . . -86.3(2) ?
C11 C6 C7 C8 . . . . 1.5(3) ?
N1 C6 C7 C8 . . . . -179.84(18) ?
C6 C7 C8 C9 . . . . 0.1(3) ?
C7 C8 C9 C10 . . . . -1.1(4) ?
C8 C9 C10 C11 . . . . 0.5(4) ?
C7 C6 C11 C10 . . . . -2.1(3) ?
N1 C6 C11 C10 . . . . 179.2(2) ?
C9 C10 C11 C6 . . . . 1.1(4) ?
C18 Sn C12 C13 . . . . 172.10(15) ?
C24 Sn C12 C13 . . . . 53.25(18) ?
S1 Sn C12 C13 . . . . -48.72(17) ?
C18 Sn C12 C17 . . . . -7.36(19) ?
C24 Sn C12 C17 . . . . -126.21(16) ?
S1 Sn C12 C17 . . . . 131.82(15) ?
C17 C12 C13 C14 . . . . -1.1(3) ?
Sn C12 C13 C14 . . . . 179.44(17) ?
C12 C13 C14 C15 . . . . 0.5(4) ?
C13 C14 C15 C16 . . . . 0.9(4) ?
C14 C15 C16 C17 . . . . -1.6(4) ?
C15 C16 C17 C12 . . . . 1.0(4) ?
C13 C12 C17 C16 . . . . 0.4(3) ?
Sn C12 C17 C16 . . . . 179.86(17) ?
C12 Sn C18 C19 . . . . 58.98(18) ?
C24 Sn C18 C19 . . . . 177.86(16) ?
S1 Sn C18 C19 . . . . -80.93(16) ?
C12 Sn C18 C23 . . . . -118.75(14) ?
C24 Sn C18 C23 . . . . 0.13(16) ?
S1 Sn C18 C23 . . . . 101.34(14) ?
C23 C18 C19 C20 . . . . -1.8(3) ?
Sn C18 C19 C20 . . . . -179.52(16) ?
C18 C19 C20 C21 . . . . 0.9(4) ?
C19 C20 C21 C22 . . . . 0.8(4) ?
C20 C21 C22 C23 . . . . -1.7(4) ?
C21 C22 C23 C18 . . . . 0.8(3) ?
C19 C18 C23 C22 . . . . 0.9(3) ?
Sn C18 C23 C22 . . . . 178.78(15) ?
C12 Sn C24 C25 . . . . 29.77(18) ?
C18 Sn C24 C25 . . . . -93.05(17) ?
S1 Sn C24 C25 . . . . 149.29(16) ?
C12 Sn C24 C29 . . . . -147.32(16) ?
C18 Sn C24 C29 . . . . 89.86(17) ?
S1 Sn C24 C29 . . . . -27.81(16) ?
C29 C24 C25 C26 . . . . 0.5(3) ?
Sn C24 C25 C26 . . . . -176.71(18) ?
C24 C25 C26 C27 . . . . -0.6(4) ?
C25 C26 C27 C28 . . . . 0.5(4) ?
C26 C27 C28 C29 . . . . -0.2(4) ?
C27 C28 C29 C24 . . . . 0.1(4) ?
C25 C24 C29 C28 . . . . -0.2(3) ?
Sn C24 C29 C28 . . . . 177.00(17) ?
